data_7701658
loop_
_publ_author_name
'Mukhacheva, Anna A.'
'Shmakova, Alexandra A.'
'Volchek, Victoria V.'
'Romanova, Tamara E.'
'Benassi, Enrico'
'Gushchin, Artem L.'
'Yanshole, Vadim'
'Sheven, Dmitri G.'
'Kompankov, Nikolay B.'
'Abramov, Pavel A.'
'Sokolov, Maxim N.'

_publ_section_title
;
 Reactions of [Ru(NO)Cl<sub>5</sub>]<sup>2-</sup> with pseudotrilacunary
 {XW<sub>9</sub>O<sub>33</sub>}<sup>9-</sup> (X = As<sup>III</sup>,
 Sb<sup>III</sup>) anions.
;
_journal_issue 42
_journal_name_full 'Dalton transactions (Cambridge, England : 2003)'
_journal_page_first 15989
_journal_page_last 15999
_journal_paper_doi 10.1039/c9dt03328a
_journal_volume 48
_journal_year 2019
_chemical_formula_sum 'Cs5.37 O65.6 Ru Sb W17'
_chemical_formula_weight 5111.88
_space_group_crystal_system orthorhombic
_space_group_IT_number 58
_space_group_name_Hall '-P 2 2n'
_space_group_name_H-M_alt 'P n n m'
_atom_sites_solution_primary direct
_atom_sites_solution_secondary difmap
_audit_creation_method SHELXL-2017/1
_audit_update_record
;
2019-09-05 deposited with the CCDC.	2019-09-26 downloaded from the CCDC.
;
_cell_angle_alpha 90
_cell_angle_beta 90
_cell_angle_gamma 90
_cell_formula_units_Z 2
_cell_length_a 12.5497(4)
_cell_length_b 18.5385(7)
_cell_length_c 15.6808(5)
_cell_measurement_reflns_used 5206
_cell_measurement_temperature 130(2)
_cell_measurement_theta_max 28.6850
_cell_measurement_theta_min 2.3430
_cell_volume 3648.2(2)
_computing_cell_refinement 'CrysAlisPro 1.171.38.41 (Rigaku OD, 2015)'
_computing_data_collection 'CrysAlisPro 1.171.38.41 (Rigaku OD, 2015)'
_computing_data_reduction 'CrysAlisPro 1.171.38.41 (Rigaku OD, 2015)'
_computing_molecular_graphics 'ShelXle (H\"ubschle, 2011)'
_computing_publication_material 'CIFTAB-2014 (Sheldrick, 2014)'
_computing_structure_refinement 'SHELXL-2014 (Sheldrick, 2014)'
_computing_structure_solution 'SHELXS-2014 (Sheldrick, 2014)'
_diffrn_ambient_temperature 130(2)
_diffrn_detector 'CCD plate'
_diffrn_detector_area_resol_mean 10.6168
_diffrn_detector_type AtlasS2
_diffrn_measured_fraction_theta_full 0.986
_diffrn_measured_fraction_theta_max 0.986
_diffrn_measurement_device 'four-circle diffractometer'
_diffrn_measurement_device_type 'New Xcalibur, AtlasS2'
_diffrn_measurement_method '\w scans'
_diffrn_radiation_monochromator graphite
_diffrn_radiation_probe x-ray
_diffrn_radiation_source 'fine-focus sealed tube'
_diffrn_radiation_type MoK\a
_diffrn_radiation_wavelength 0.71073
_diffrn_reflns_av_R_equivalents 0.0468
_diffrn_reflns_av_unetI/netI 0.0468
_diffrn_reflns_Laue_measured_fraction_full 0.986
_diffrn_reflns_Laue_measured_fraction_max 0.986
_diffrn_reflns_limit_h_max 15
_diffrn_reflns_limit_h_min -12
_diffrn_reflns_limit_k_max 17
_diffrn_reflns_limit_k_min -22
_diffrn_reflns_limit_l_max 19
_diffrn_reflns_limit_l_min -17
_diffrn_reflns_number 13707
_diffrn_reflns_point_group_measured_fraction_full 0.986
_diffrn_reflns_point_group_measured_fraction_max 0.986
_diffrn_reflns_theta_full 25.500
_diffrn_reflns_theta_max 25.677
_diffrn_reflns_theta_min 1.960
_diffrn_source 'sealed X-ray tube'
_exptl_absorpt_coefficient_mu 29.978
_exptl_absorpt_correction_T_max 0.986
_exptl_absorpt_correction_T_min 0.955
_exptl_absorpt_correction_type analytical
_exptl_absorpt_process_details
;
CrysAlisPro 1.171.39.46 (Rigaku Oxford Diffraction, 2018)
Analytical numeric absorption correction using a multifaceted crystal
model based on expressions derived by R.C. Clark & J.S. Reid.
(Clark, R. C. & Reid, J. S. (1995). Acta Cryst. A51, 887-897)
;
_exptl_crystal_colour red
_exptl_crystal_density_diffrn 4.654
_exptl_crystal_description block
_exptl_crystal_F_000 4347
_exptl_crystal_size_max 0.333
_exptl_crystal_size_mid 0.131
_exptl_crystal_size_min 0.096
_refine_diff_density_max 4.450
_refine_diff_density_min -2.609
_refine_diff_density_rms 0.523
_refine_ls_extinction_method none
_refine_ls_goodness_of_fit_ref 1.065
_refine_ls_hydrogen_treatment undef
_refine_ls_matrix_type full
_refine_ls_number_parameters 233
_refine_ls_number_reflns 3553
_refine_ls_number_restraints 6
_refine_ls_restrained_S_all 1.064
_refine_ls_R_factor_all 0.0688
_refine_ls_R_factor_gt 0.0549
_refine_ls_shift/su_max 0.001
_refine_ls_shift/su_mean 0.000
_refine_ls_structure_factor_coef Fsqd
_refine_ls_weighting_details 'w=1/[\s^2^(Fo^2^)+(0.0990P)^2^+106.1746P] where P=(Fo^2^+2Fc^2^)/3'
_refine_ls_weighting_scheme calc
_refine_ls_wR_factor_gt 0.1550
_refine_ls_wR_factor_ref 0.1641
_reflns_Friedel_coverage 0.000
_reflns_number_gt 2920
_reflns_number_total 3553
_reflns_threshold_expression >2\s(I)
_cod_data_source_file c9dt03328a2.cif
_cod_data_source_block CsNaK
_cod_original_formula_sum 'Cs5.37 O65.60 Ru Sb W17'
_cod_database_code 7701658
_shelx_shelxl_version_number 2017/1
_shelx_space_group_comment
;
The symmetry employed for this shelxl refinement is uniquely defined
by the following loop, which should always be used as a source of
symmetry information in preference to the above space-group names.
They are only intended as comments.
;
_shelx_estimated_absorpt_t_min 0.036
_shelx_estimated_absorpt_t_max 0.161

loop_
_space_group_symop_operation_xyz
'x, y, z'
'-x, -y, z'
'-x+1/2, y+1/2, -z+1/2'
'x+1/2, -y+1/2, -z+1/2'
'-x, -y, -z'
'x, y, -z'
'x-1/2, -y-1/2, z-1/2'
'-x-1/2, y-1/2, z-1/2'

loop_
_atom_site_label
_atom_site_type_symbol
_atom_site_fract_x
_atom_site_fract_y
_atom_site_fract_z
_atom_site_U_iso_or_equiv
_atom_site_adp_type
_atom_site_occupancy
_atom_site_site_symmetry_order
_atom_site_calc_flag
_atom_site_refinement_flags_posn
_atom_site_refinement_flags_adp
_atom_site_refinement_flags_occupancy
O1 O 0.1738(11) 0.2453(8) 0.6534(9) 0.037(3) Uani 1 1 d . . .
O19 O 0.5924(19) 0.3762(15) 1.000000 0.050(6) Uiso 1 2 d S . P
O2 O 0.2183(14) 0.3158(11) 0.500000 0.027(4) Uani 1 2 d S T P
O3 O 0.1630(10) 0.3921(8) 0.6350(9) 0.032(3) Uani 1 1 d . . .
O4 O 0.3333(11) 0.3346(8) 0.7202(9) 0.036(3) Uani 1 1 d . U .
O5 O 0.4532(13) 0.4165(9) 0.8323(9) 0.043(4) Uani 1 1 d . . .
O6 O 0.2966(11) 0.4767(8) 0.7265(9) 0.033(3) Uani 1 1 d . . .
O7 O 0.500000 0.500000 0.6885(12) 0.031(4) Uani 1 2 d S T P
O8 O 0.5370(10) 0.3584(7) 0.6822(8) 0.026(3) Uani 1 1 d . . .
O9 O 0.3780(10) 0.2578(7) 0.4169(8) 0.027(3) Uani 1 1 d . . .
O10 O 0.4680(18) 0.1376(12) 0.500000 0.044(5) Uani 1 2 d S T P
O11 O 0.5887(11) 0.2420(9) 0.5875(10) 0.038(4) Uani 1 1 d . . .
O12 O 0.7516(11) 0.3103(10) 0.6752(10) 0.044(4) Uani 1 1 d . . .
O13 O 0.7277(14) 0.3230(12) 0.500000 0.035(5) Uani 1 2 d S T P
O14 O 0.6800(10) 0.4376(7) 0.5929(8) 0.025(3) Uani 1 1 d . . .
O15 O 0.8850(10) 0.4605(8) 0.6553(10) 0.038(4) Uani 1 1 d . . .
O16 O 0.8115(13) 0.5186(10) 0.500000 0.024(4) Uani 1 2 d S T P
O17 O 0.6432(9) 0.5863(8) 0.5900(8) 0.026(3) Uani 1 1 d . . .
O18 O 0.4690(13) 0.6475(10) 0.500000 0.024(4) Uani 1 2 d S T P
O1W O 0.535(2) 0.3338(16) 1.000000 0.058(7) Uiso 1 2 d S . P
O2W O 0.291(3) 0.354(2) 1.000000 0.076(11) Uiso 0.8 2 d S . P
Sb1 Sb 0.5417(2) 0.55184(18) 0.500000 0.0138(6) Uiso 0.5 2 d S . P
Cs1 Cs 0.47310(15) 0.18171(16) 0.75620(17) 0.0746(9) Uani 0.8 1 d . . P
Cs2 Cs 0.9733(4) 0.3710(4) 0.500000 0.0715(16) Uani 0.5 2 d S T P
Cs3 Cs 0.500000 0.500000 1.000000 0.035(5) Uiso 0.12 4 d S . P
Cs4 Cs 0.5584(14) 0.4925(11) 1.000000 0.034(4) Uiso 0.1 2 d S . P
Cs5 Cs 0.5216(19) 0.0971(14) 0.6993(16) 0.054(6) Uiso 0.07 1 d . . P
Cs6 Cs 0.2418(16) 0.5951(7) 0.8497(9) 0.070(5) Uani 0.12 1 d . . P
Cs7 Cs 0.373(3) -0.003(3) 0.500000 0.032(9) Uiso 0.04 2 d S . P
W1 W 0.25567(6) 0.31148(5) 0.61803(5) 0.0240(2) Uani 1 1 d . . .
W2 W 0.48067(9) 0.23114(6) 0.500000 0.0280(3) Uani 1 2 d S T P
W3 W 0.65128(6) 0.33577(5) 0.60541(5) 0.0299(3) Uani 1 1 d . . .
W4 W 0.42410(7) 0.41648(5) 0.72469(5) 0.0276(3) Uani 0.87 1 d . . P
Ru4 Ru 0.42410(7) 0.41648(5) 0.72469(5) 0.0276(3) Uani 0.13 1 d . . P
W5 W 0.77912(6) 0.51170(5) 0.61954(5) 0.0255(2) Uani 0.88 1 d . . P
Ru5 Ru 0.77912(6) 0.51170(5) 0.61954(5) 0.0255(2) Uani 0.12 1 d . . P

loop_
_atom_site_aniso_label
_atom_site_aniso_U_11
_atom_site_aniso_U_22
_atom_site_aniso_U_33
_atom_site_aniso_U_23
_atom_site_aniso_U_13
_atom_site_aniso_U_12
O1 0.040(8) 0.031(9) 0.039(8) 0.001(7) -0.002(6) -0.015(6)
O2 0.021(9) 0.042(13) 0.018(9) 0.000 0.000 -0.009(8)
O3 0.024(7) 0.025(8) 0.046(8) 0.000(7) 0.000(6) 0.001(5)
O4 0.036(3) 0.036(3) 0.036(3) -0.0003(10) -0.0007(10) 0.0001(10)
O5 0.064(10) 0.047(11) 0.019(7) 0.003(7) 0.003(7) -0.009(8)
O6 0.035(7) 0.026(8) 0.038(8) -0.019(7) 0.000(6) -0.003(6)
O7 0.032(10) 0.034(12) 0.025(9) 0.000 0.000 -0.006(8)
O8 0.031(7) 0.018(7) 0.028(7) 0.009(6) -0.004(5) -0.013(5)
O9 0.025(6) 0.023(8) 0.032(7) -0.009(6) -0.003(5) -0.004(5)
O10 0.059(14) 0.018(11) 0.054(14) 0.000 0.000 0.007(10)
O11 0.030(7) 0.036(9) 0.049(9) 0.010(8) -0.011(6) -0.015(6)
O12 0.034(8) 0.057(12) 0.041(9) 0.012(8) -0.015(6) -0.003(7)
O13 0.015(9) 0.045(14) 0.044(12) 0.000 0.000 -0.002(8)
O14 0.026(6) 0.027(8) 0.024(6) 0.000(6) 0.004(5) -0.001(6)
O15 0.022(7) 0.033(9) 0.058(10) 0.008(8) -0.006(6) -0.005(6)
O16 0.014(8) 0.025(11) 0.032(10) 0.000 0.000 0.008(7)
O17 0.020(6) 0.042(9) 0.015(6) 0.000(6) -0.001(5) -0.008(6)
O18 0.021(9) 0.024(11) 0.028(9) 0.000 0.000 0.009(7)
Cs1 0.0264(9) 0.107(2) 0.0901(17) 0.0714(16) -0.0046(9) -0.0050(10)
Cs2 0.038(2) 0.075(4) 0.102(4) 0.000 0.000 0.000(2)
Cs6 0.168(17) 0.013(6) 0.029(7) -0.007(5) 0.023(8) -0.004(7)
W1 0.0256(4) 0.0239(5) 0.0225(4) 0.0036(3) 0.0012(3) -0.0050(3)
W2 0.0264(6) 0.0188(6) 0.0387(6) 0.000 0.000 -0.0010(4)
W3 0.0273(4) 0.0267(5) 0.0356(5) 0.0065(4) -0.0086(3) -0.0023(3)
W4 0.0330(5) 0.0331(6) 0.0166(4) 0.0026(4) -0.0019(3) -0.0093(4)
Ru4 0.0330(5) 0.0331(6) 0.0166(4) 0.0026(4) -0.0019(3) -0.0093(4)
W5 0.0250(4) 0.0246(5) 0.0269(4) 0.0023(4) -0.0066(3) -0.0035(3)
Ru5 0.0250(4) 0.0246(5) 0.0269(4) 0.0023(4) -0.0066(3) -0.0035(3)

loop_
_atom_type_symbol
_atom_type_description
_atom_type_scat_dispersion_real
_atom_type_scat_dispersion_imag
_atom_type_scat_source
O O 0.0106 0.0060 'International Tables Vol C Tables 4.2.6.8 and 6.1.1.4'
Ru Ru -1.2594 0.8363 'International Tables Vol C Tables 4.2.6.8 and 6.1.1.4'
Sb Sb -0.5866 1.5461 'International Tables Vol C Tables 4.2.6.8 and 6.1.1.4'
Cs Cs -0.3680 2.1192 'International Tables Vol C Tables 4.2.6.8 and 6.1.1.4'
W W -0.8490 6.8722 'International Tables Vol C Tables 4.2.6.8 and 6.1.1.4'

loop_
_exptl_crystal_face_index_h
_exptl_crystal_face_index_k
_exptl_crystal_face_index_l
_exptl_crystal_face_perp_dist
-3 -16 17 0.0597
2 12 -19 0.0222
-2 -18 -16 0.0078
0 16 18 0.0723
17 -5 -6 0.1428
-15 -9 -10 0.0754

loop_
_geom_angle_atom_site_label_1
_geom_angle_atom_site_label_2
_geom_angle_atom_site_label_3
_geom_angle
_geom_angle_site_symmetry_1
_geom_angle_site_symmetry_3
W1 O1 Cs6 117.1(8) . 3_546
W1 O1 Cs1 108.5(7) . 4_456
Cs6 O1 Cs1 133.2(6) 3_546 4_456
O1W O19 Cs4 126(2) . .
O1W O19 Cs3 111(2) . .
Cs4 O19 Cs3 15.6(5) . .
O1W O19 Cs4 99(2) . 5_667
Cs4 O19 Cs4 26.7(8) . 5_667
Cs3 O19 Cs4 11.1(4) . 5_667
O1W O19 Cs6 124.4(11) . 5_667
Cs4 O19 Cs6 87.9(8) . 5_667
Cs3 O19 Cs6 98.4(7) . 5_667
Cs4 O19 Cs6 105.6(7) 5_667 5_667
O1W O19 Cs6 124.4(11) . 2_665
Cs4 O19 Cs6 87.9(8) . 2_665
Cs3 O19 Cs6 98.4(7) . 2_665
Cs4 O19 Cs6 105.6(7) 5_667 2_665
Cs6 O19 Cs6 95.3(9) 5_667 2_665
W1 O2 W1 151.2(10) 6_556 .
W1 O2 Cs2 104.2(5) 6_556 1_455
W1 O2 Cs2 104.2(5) . 1_455
W1 O3 W5 118.2(6) . 2_665
W1 O3 Cs5 120.5(8) . 4_456
W5 O3 Cs5 104.8(7) 2_665 4_456
W1 O3 Cs2 105.3(6) . 1_455
W5 O3 Cs2 107.9(6) 2_665 1_455
Cs5 O3 Cs2 97.7(6) 4_456 1_455
W1 O3 Cs1 101.0(5) . 4_456
W5 O3 Cs1 136.9(6) 2_665 4_456
Cs5 O3 Cs1 34.7(5) 4_456 4_456
Cs2 O3 Cs1 75.5(3) 1_455 4_456
W4 O4 W1 120.8(8) . .
W4 O4 Cs1 110.6(6) . .
W1 O4 Cs1 102.4(6) . .
W4 O5 Cs3 150.2(8) . .
W4 O5 Cs4 144.3(9) . 5_667
Cs3 O5 Cs4 13.7(3) . 5_667
W4 O5 Cs4 150.9(8) . .
Cs3 O5 Cs4 13.2(3) . .
Cs4 O5 Cs4 26.9(6) 5_667 .
W5 O6 W4 116.9(7) 2_665 .
W5 O6 Cs6 111.3(7) 2_665 .
W4 O6 Cs6 128.0(7) . .
W4 O7 W4 145.3(11) 2_665 .
W4 O8 W3 154.3(7) . .
W4 O8 Cs1 103.8(4) . .
W3 O8 Cs1 99.9(5) . .
W2 O9 W1 151.4(8) . 6_556
W2 O9 Cs1 102.1(5) . 6_556
W1 O9 Cs1 106.2(5) 6_556 6_556
W2 O9 Cs6 105.8(6) . 8_655
W1 O9 Cs6 91.0(5) 6_556 8_655
Cs1 O9 Cs6 62.7(4) 6_556 8_655
W2 O10 Cs7 160.7(15) . .
W2 O10 Cs7 136.0(14) . 5_656
Cs7 O10 Cs7 63.3(15) . 5_656
W2 O10 Cs5 102.1(6) . 6_556
Cs7 O10 Cs5 82.9(6) . 6_556
Cs7 O10 Cs5 72.1(6) 5_656 6_556
W2 O10 Cs5 102.1(6) . .
Cs7 O10 Cs5 82.9(6) . .
Cs7 O10 Cs5 72.1(6) 5_656 .
Cs5 O10 Cs5 144.2(11) 6_556 .
W2 O10 Cs6 106.4(7) . 8_655
Cs7 O10 Cs6 60.0(7) . 8_655
Cs7 O10 Cs6 106.6(8) 5_656 8_655
Cs5 O10 Cs6 58.7(5) 6_556 8_655
Cs5 O10 Cs6 136.0(8) . 8_655
W2 O10 Cs6 106.4(7) . 3_546
Cs7 O10 Cs6 60.0(7) . 3_546
Cs7 O10 Cs6 106.6(8) 5_656 3_546
Cs5 O10 Cs6 136.0(8) 6_556 3_546
Cs5 O10 Cs6 58.7(5) . 3_546
Cs6 O10 Cs6 81.2(8) 8_655 3_546
W3 O11 W2 118.7(8) . .
W3 O11 Cs1 112.1(6) . .
W2 O11 Cs1 103.3(5) . .
W3 O11 Cs5 139.2(8) . .
W2 O11 Cs5 96.5(7) . .
Cs1 O11 Cs5 33.9(5) . .
W3 O12 Cs1 152.9(8) . 4_556
W3 O12 Cs6 113.7(8) . 2_665
Cs1 O12 Cs6 69.3(5) 4_556 2_665
W3 O13 W3 118.3(9) 6_556 .
W3 O13 Cs2 116.4(5) 6_556 .
W3 O13 Cs2 116.4(5) . .
W5 O14 W3 143.8(7) . .
W5 O15 Cs5 150.3(9) . 4_556
W5 O15 Cs2 108.0(7) . .
Cs5 O15 Cs2 101.3(6) 4_556 .
W5 O15 Cs1 150.0(7) . 4_556
Cs5 O15 Cs1 35.6(5) 4_556 4_556
Cs2 O15 Cs1 77.2(4) . 4_556
W5 O15 Cs6 95.3(6) . 2_665
Cs5 O15 Cs6 60.9(6) 4_556 2_665
Cs2 O15 Cs6 131.4(5) . 2_665
Cs1 O15 Cs6 62.9(4) 4_556 2_665
W5 O15 Cs5 94.0(7) . 3_656
Cs5 O15 Cs5 65.8(9) 4_556 3_656
Cs2 O15 Cs5 138.2(6) . 3_656
Cs1 O15 Cs5 101.2(6) 4_556 3_656
Cs6 O15 Cs5 79.0(6) 2_665 3_656
W5 O16 W5 154.4(10) . 6_556
W5 O16 Cs2 102.0(5) . 5_766
W5 O16 Cs2 102.0(5) 6_556 5_766
W5 O16 Cs2 94.2(5) . .
W5 O16 Cs2 94.2(5) 6_556 .
Cs2 O16 Cs2 90.6(4) 5_766 .
Sb1 O17 W5 115.6(7) . .
Sb1 O17 W4 114.3(5) . 2_665
W5 O17 W4 94.4(5) . 2_665
Sb1 O17 W1 137.7(7) . 2_665
W5 O17 W1 92.8(4) . 2_665
W4 O17 W1 92.6(5) 2_665 2_665
Sb1 O18 W3 115.3(6) . 5_666
Sb1 O18 W3 115.3(6) . 2_665
W3 O18 W3 94.0(6) 5_666 2_665
Sb1 O18 W2 137.1(8) . 5_666
W3 O18 W2 92.8(6) 5_666 5_666
W3 O18 W2 92.8(6) 2_665 5_666
O19 O1W Cs4 36.9(19) . .
O19 O1W Cs3 50.7(19) . .
Cs4 O1W Cs3 13.8(4) . .
O19 O1W Cs4 63(2) . 5_667
Cs4 O1W Cs4 25.7(7) . 5_667
Cs3 O1W Cs4 11.9(3) . 5_667
Cs7 O2W Cs4 71.5(12) 3_556 5_667
Cs7 O2W Cs3 82.0(12) 3_556 .
Cs4 O2W Cs3 10.5(3) 5_667 .
O18 Sb1 O17 90.4(6) . 6_556
O18 Sb1 O17 90.4(6) . .
O17 Sb1 O17 89.5(7) 6_556 .
O18 Sb1 Sb1 124.2(6) . 5_666
O17 Sb1 Sb1 125.7(4) 6_556 5_666
O17 Sb1 Sb1 125.7(4) . 5_666
Cs5 Cs1 O12 120.5(8) . 4_456
Cs5 Cs1 O15 68.4(8) . 4_456
O12 Cs1 O15 63.9(4) 4_456 4_456
Cs5 Cs1 O1 107.7(8) . 4_556
O12 Cs1 O1 123.6(4) 4_456 4_556
O15 Cs1 O1 115.6(4) 4_456 4_556
Cs5 Cs1 O11 75.9(8) . .
O12 Cs1 O11 134.4(4) 4_456 .
O15 Cs1 O11 143.5(4) 4_456 .
O1 Cs1 O11 82.1(4) 4_556 .
Cs5 Cs1 O3 70.3(8) . 4_556
O12 Cs1 O3 121.2(4) 4_456 4_556
O15 Cs1 O3 71.0(3) 4_456 4_556
O1 Cs1 O3 50.5(4) 4_556 4_556
O11 Cs1 O3 104.4(4) . 4_556
Cs5 Cs1 O9 94.7(8) . 6_556
O12 Cs1 O9 86.4(4) 4_456 6_556
O15 Cs1 O9 126.2(4) 4_456 6_556
O1 Cs1 O9 118.2(4) 4_556 6_556
O11 Cs1 O9 48.3(3) . 6_556
O3 Cs1 O9 152.3(3) 4_556 6_556
Cs5 Cs1 O4 141.1(8) . .
O12 Cs1 O4 62.3(4) 4_456 .
O15 Cs1 O4 126.0(3) 4_456 .
O1 Cs1 O4 97.4(4) 4_556 .
O11 Cs1 O4 78.8(4) . .
O3 Cs1 O4 145.6(4) 4_556 .
O9 Cs1 O4 46.6(4) 6_556 .
Cs5 Cs1 Cs6 69.6(8) . 3_546
O12 Cs1 Cs6 58.9(4) 4_456 3_546
O15 Cs1 Cs6 64.2(3) 4_456 3_546
O1 Cs1 Cs6 177.3(4) 4_556 3_546
O11 Cs1 Cs6 96.6(3) . 3_546
O3 Cs1 Cs6 128.0(3) 4_556 3_546
O9 Cs1 Cs6 62.0(3) 6_556 3_546
O4 Cs1 Cs6 84.6(3) . 3_546
Cs5 Cs1 O8 122.1(8) . .
O12 Cs1 O8 106.3(4) 4_456 .
O15 Cs1 O8 169.2(4) 4_456 .
O1 Cs1 O8 65.0(3) 4_556 .
O11 Cs1 O8 46.5(4) . .
O3 Cs1 O8 113.2(3) 4_556 .
O9 Cs1 O8 54.4(3) 6_556 .
O4 Cs1 O8 45.0(3) . .
Cs6 Cs1 O8 115.7(3) 3_546 .
Cs5 Cs1 Cs2 104.5(8) . 7_566
O12 Cs1 Cs2 70.4(3) 4_456 7_566
O15 Cs1 Cs2 51.1(3) 4_456 7_566
O1 Cs1 Cs2 71.0(3) 4_556 7_566
O11 Cs1 Cs2 151.9(3) . 7_566
O3 Cs1 Cs2 51.9(3) 4_556 7_566
O9 Cs1 Cs2 155.2(3) 6_556 7_566
O4 Cs1 Cs2 111.7(3) . 7_566
Cs6 Cs1 Cs2 110.0(2) 3_546 7_566
O8 Cs1 Cs2 122.9(2) . 7_566
Cs5 Cs1 W1 88.5(7) . 4_556
O12 Cs1 W1 129.6(3) 4_456 4_556
O15 Cs1 W1 96.8(3) 4_456 4_556
O1 Cs1 W1 23.3(3) 4_556 4_556
O11 Cs1 W1 89.7(2) . 4_556
O3 Cs1 W1 27.5(2) 4_556 4_556
O9 Cs1 W1 134.9(2) 6_556 4_556
O4 Cs1 W1 120.5(3) . 4_556
Cs6 Cs1 W1 154.8(2) 3_546 4_556
O8 Cs1 W1 86.2(2) . 4_556
Cs2 Cs1 W1 62.38(8) 7_566 4_556
O15 Cs2 O15 101.4(6) 6_556 .
O15 Cs2 O13 78.9(4) 6_556 .
O15 Cs2 O13 78.9(4) . .
O15 Cs2 O3 135.0(4) 6_556 1_655
O15 Cs2 O3 71.7(4) . 1_655
O13 Cs2 O3 138.3(3) . 1_655
O15 Cs2 O3 71.7(4) 6_556 6_656
O15 Cs2 O3 135.0(4) . 6_656
O13 Cs2 O3 138.3(3) . 6_656
O3 Cs2 O3 82.6(5) 1_655 6_656
O15 Cs2 O2 120.0(3) 6_556 1_655
O15 Cs2 O2 120.0(3) . 1_655
O13 Cs2 O2 145.5(6) . 1_655
O3 Cs2 O2 48.3(3) 1_655 1_655
O3 Cs2 O2 48.3(3) 6_656 1_655
O15 Cs2 O16 87.8(3) 6_556 5_766
O15 Cs2 O16 87.8(3) . 5_766
O13 Cs2 O16 159.0(5) . 5_766
O3 Cs2 O16 48.4(3) 1_655 5_766
O3 Cs2 O16 48.4(3) 6_656 5_766
O2 Cs2 O16 55.6(5) 1_655 5_766
O15 Cs2 O16 50.7(3) 6_556 .
O15 Cs2 O16 50.7(3) . .
O13 Cs2 O16 69.5(5) . .
O3 Cs2 O16 110.2(4) 1_655 .
O3 Cs2 O16 110.2(4) 6_656 .
O2 Cs2 O16 145.0(5) 1_655 .
O16 Cs2 O16 89.4(4) 5_766 .
O15 Cs2 Cs1 51.7(3) 6_556 7_665
O15 Cs2 Cs1 151.6(3) . 7_665
O13 Cs2 Cs1 86.02(13) . 7_665
O3 Cs2 Cs1 132.0(3) 1_655 7_665
O3 Cs2 Cs1 52.5(3) 6_656 7_665
O2 Cs2 Cs1 85.55(12) 1_655 7_665
O16 Cs2 Cs1 98.64(10) 5_766 7_665
O16 Cs2 Cs1 101.45(10) . 7_665
O15 Cs2 Cs1 151.6(3) 6_556 4_556
O15 Cs2 Cs1 51.7(3) . 4_556
O13 Cs2 Cs1 86.02(13) . 4_556
O3 Cs2 Cs1 52.5(3) 1_655 4_556
O3 Cs2 Cs1 132.0(3) 6_656 4_556
O2 Cs2 Cs1 85.55(12) 1_655 4_556
O16 Cs2 Cs1 98.64(10) 5_766 4_556
O16 Cs2 Cs1 101.45(10) . 4_556
Cs1 Cs2 Cs1 151.3(2) 7_665 4_556
O15 Cs2 W5 78.8(3) 6_556 .
O15 Cs2 W5 24.0(3) . .
O13 Cs2 W5 66.3(4) . .
O3 Cs2 W5 93.6(3) 1_655 .
O3 Cs2 W5 132.6(3) 6_656 .
O2 Cs2 W5 141.1(3) 1_655 .
O16 Cs2 W5 95.2(3) 5_766 .
O16 Cs2 W5 28.39(7) . .
Cs1 Cs2 W5 127.61(12) 7_665 .
Cs1 Cs2 W5 73.11(6) 4_556 .
Cs4 Cs3 Cs4 179.996(10) . 5_667
Cs4 Cs3 O19 52.5(16) . .
Cs4 Cs3 O19 127.5(16) 5_667 .
Cs4 Cs3 O19 127.5(16) . 5_667
Cs4 Cs3 O19 52.5(16) 5_667 5_667
O19 Cs3 O19 180.0 . 5_667
Cs4 Cs3 O5 84.6(9) . 5_667
Cs4 Cs3 O5 95.4(9) 5_667 5_667
O19 Cs3 O5 111.0(4) . 5_667
O19 Cs3 O5 69.0(4) 5_667 5_667
Cs4 Cs3 O5 95.4(9) . 6_557
Cs4 Cs3 O5 84.6(9) 5_667 6_557
O19 Cs3 O5 69.0(4) . 6_557
O19 Cs3 O5 111.0(4) 5_667 6_557
O5 Cs3 O5 64.4(6) 5_667 6_557
Cs4 Cs3 O5 84.6(9) . 2_665
Cs4 Cs3 O5 95.4(9) 5_667 2_665
O19 Cs3 O5 111.0(4) . 2_665
O19 Cs3 O5 69.0(4) 5_667 2_665
O5 Cs3 O5 115.6(6) 5_667 2_665
O5 Cs3 O5 180.0 6_557 2_665
Cs4 Cs3 O5 95.4(9) . .
Cs4 Cs3 O5 84.6(9) 5_667 .
O19 Cs3 O5 69.0(4) . .
O19 Cs3 O5 111.0(4) 5_667 .
O5 Cs3 O5 180.0 5_667 .
O5 Cs3 O5 115.6(6) 6_557 .
O5 Cs3 O5 64.4(6) 2_665 .
Cs4 Cs3 O1W 108.7(16) . 5_667
Cs4 Cs3 O1W 71.3(16) 5_667 5_667
O19 Cs3 O1W 161.2(7) . 5_667
O19 Cs3 O1W 18.8(7) 5_667 5_667
O5 Cs3 O1W 62.2(3) 5_667 5_667
O5 Cs3 O1W 117.8(3) 6_557 5_667
O5 Cs3 O1W 62.2(3) 2_665 5_667
O5 Cs3 O1W 117.8(3) . 5_667
Cs4 Cs3 O1W 71.3(16) . .
Cs4 Cs3 O1W 108.7(16) 5_667 .
O19 Cs3 O1W 18.8(7) . .
O19 Cs3 O1W 161.2(7) 5_667 .
O5 Cs3 O1W 117.8(3) 5_667 .
O5 Cs3 O1W 62.2(3) 6_557 .
O5 Cs3 O1W 117.8(3) 2_665 .
O5 Cs3 O1W 62.2(3) . .
O1W Cs3 O1W 180.0 5_667 .
Cs4 Cs3 O2W 56.6(17) . 5_667
Cs4 Cs3 O2W 123.4(17) 5_667 5_667
O19 Cs3 O2W 109.1(8) . 5_667
O19 Cs3 O2W 70.9(8) 5_667 5_667
O5 Cs3 O2W 60.7(3) 5_667 5_667
O5 Cs3 O2W 119.3(3) 6_557 5_667
O5 Cs3 O2W 60.7(3) 2_665 5_667
O5 Cs3 O2W 119.3(3) . 5_667
O1W Cs3 O2W 52.1(8) 5_667 5_667
O1W Cs3 O2W 127.9(8) . 5_667
Cs4 Cs3 O2W 123.4(17) . .
Cs4 Cs3 O2W 56.6(17) 5_667 .
O19 Cs3 O2W 70.9(8) . .
O19 Cs3 O2W 109.1(8) 5_667 .
O5 Cs3 O2W 119.3(3) 5_667 .
O5 Cs3 O2W 60.7(3) 6_557 .
O5 Cs3 O2W 119.3(3) 2_665 .
O5 Cs3 O2W 60.7(3) . .
O1W Cs3 O2W 127.9(8) 5_667 .
O1W Cs3 O2W 52.1(8) . .
O2W Cs3 O2W 180.0 5_667 .
Cs3 Cs4 Cs4 0.002(6) . 5_667
Cs3 Cs4 O19 111.9(19) . .
Cs4 Cs4 O19 111.9(19) 5_667 .
Cs3 Cs4 O1W 94.9(17) . .
Cs4 Cs4 O1W 94.9(17) 5_667 .
O19 Cs4 O1W 17.0(8) . .
Cs3 Cs4 O19 41.4(14) . 5_667
Cs4 Cs4 O19 41.4(14) 5_667 5_667
O19 Cs4 O19 153.3(8) . 5_667
O1W Cs4 O19 136.3(9) . 5_667
Cs3 Cs4 O5 81.6(9) . 5_667
Cs4 Cs4 O5 81.6(9) 5_667 5_667
O19 Cs4 O5 122.5(4) . 5_667
O1W Cs4 O5 122.1(4) . 5_667
O19 Cs4 O5 63.0(5) 5_667 5_667
Cs3 Cs4 O5 81.6(9) . 2_665
Cs4 Cs4 O5 81.6(9) 5_667 2_665
O19 Cs4 O5 122.5(4) . 2_665
O1W Cs4 O5 122.1(4) . 2_665
O19 Cs4 O5 63.0(5) 5_667 2_665
O5 Cs4 O5 114.5(9) 5_667 2_665
Cs3 Cs4 O5 71.5(8) . 6_557
Cs4 Cs4 O5 71.5(8) 5_667 6_557
O19 Cs4 O5 69.8(6) . 6_557
O1W Cs4 O5 61.9(5) . 6_557
O19 Cs4 O5 95.3(6) 5_667 6_557
O5 Cs4 O5 62.3(6) 5_667 6_557
O5 Cs4 O5 153.1(6) 2_665 6_557
Cs3 Cs4 O5 71.5(8) . .
Cs4 Cs4 O5 71.5(8) 5_667 .
O19 Cs4 O5 69.8(6) . .
O1W Cs4 O5 61.9(5) . .
O19 Cs4 O5 95.3(6) 5_667 .
O5 Cs4 O5 153.1(6) 5_667 .
O5 Cs4 O5 62.3(6) 2_665 .
O5 Cs4 O5 107.4(8) 6_557 .
Cs3 Cs4 O2W 112.9(18) . 5_667
Cs4 Cs4 O2W 112.9(18) 5_667 5_667
O19 Cs4 O2W 135.2(12) . 5_667
O1W Cs4 O2W 152.2(10) . 5_667
O19 Cs4 O2W 71.4(9) 5_667 5_667
O5 Cs4 O2W 65.0(5) 5_667 5_667
O5 Cs4 O2W 65.0(5) 2_665 5_667
O5 Cs4 O2W 125.7(4) 6_557 5_667
O5 Cs4 O2W 125.7(4) . 5_667
Cs3 Cs4 O1W 59.4(15) . 5_667
Cs4 Cs4 O1W 59.4(15) 5_667 5_667
O19 Cs4 O1W 171.3(11) . 5_667
O1W Cs4 O1W 154.3(7) . 5_667
O19 Cs4 O1W 17.9(6) 5_667 5_667
O5 Cs4 O1W 58.5(4) 5_667 5_667
O5 Cs4 O1W 58.5(4) 2_665 5_667
O5 Cs4 O1W 105.5(6) 6_557 5_667
O5 Cs4 O1W 105.5(6) . 5_667
O2W Cs4 O1W 53.5(9) 5_667 5_667
Cs3 Cs4 Cs6 136.6(8) . 5_667
Cs4 Cs4 Cs6 136.6(8) 5_667 5_667
O19 Cs4 Cs6 56.8(6) . 5_667
O1W Cs4 Cs6 69.0(5) . 5_667
O19 Cs4 Cs6 137.9(4) 5_667 5_667
O5 Cs4 Cs6 74.9(4) 5_667 5_667
O5 Cs4 Cs6 141.4(7) 2_665 5_667
O5 Cs4 Cs6 65.3(4) 6_557 5_667
O5 Cs4 Cs6 125.5(7) . 5_667
O2W Cs4 Cs6 89.5(7) 5_667 5_667
O1W Cs4 Cs6 128.8(5) 5_667 5_667
Cs1 Cs5 O15 76.0(8) . 4_456
Cs1 Cs5 O3 75.0(8) . 4_556
O15 Cs5 O3 73.9(7) 4_456 4_556
Cs1 Cs5 O10 101.1(10) . .
O15 Cs5 O10 132.6(9) 4_456 .
O3 Cs5 O10 152.3(10) 4_556 .
Cs1 Cs5 O11 70.2(8) . .
O15 Cs5 O11 145.3(10) 4_456 .
O3 Cs5 O11 104.0(8) 4_556 .
O10 Cs5 O11 50.5(6) . .
Cs1 Cs5 Cs6 78.7(8) . 3_546
O15 Cs5 Cs6 67.5(6) 4_456 3_546
O3 Cs5 Cs6 137.3(9) 4_556 3_546
O10 Cs5 Cs6 65.6(6) . 3_546
O11 Cs5 Cs6 97.8(7) . 3_546
Cs1 Cs5 O15 112.7(10) . 3_646
O15 Cs5 O15 57.5(6) 4_456 3_646
O3 Cs5 O15 48.7(5) 4_556 3_646
O10 Cs5 O15 146.1(9) . 3_646
O11 Cs5 O15 145.2(8) . 3_646
Cs6 Cs5 O15 116.9(8) 3_546 3_646
Cs1 Cs5 Cs5 140.1(11) . 2_655
O15 Cs5 Cs5 64.5(6) 4_456 2_655
O3 Cs5 Cs5 98.5(7) 4_556 2_655
O10 Cs5 Cs5 101.3(6) . 2_655
O11 Cs5 Cs5 147.0(6) . 2_655
Cs6 Cs5 Cs5 81.0(8) 3_546 2_655
O15 Cs5 Cs5 49.7(5) 3_646 2_655
Cs1 Cs5 Cs7 150.5(13) . 5_656
O15 Cs5 Cs7 130.5(11) 4_456 5_656
O3 Cs5 Cs7 120.6(9) 4_556 5_656
O10 Cs5 Cs7 52.8(8) . 5_656
O11 Cs5 Cs7 81.2(9) . 5_656
Cs6 Cs5 Cs7 98.5(9) 3_546 5_656
O15 Cs5 Cs7 94.9(9) 3_646 5_656
Cs5 Cs5 Cs7 66.5(8) 2_655 5_656
Cs1 Cs5 W2 79.3(8) . .
O15 Cs5 W2 136.5(8) 4_456 .
O3 Cs5 W2 132.2(8) 4_556 .
O10 Cs5 W2 25.0(4) . .
O11 Cs5 W2 28.6(3) . .
Cs6 Cs5 W2 72.9(5) 3_546 .
O15 Cs5 W2 165.1(8) 3_646 .
Cs5 Cs5 W2 126.3(4) 2_655 .
Cs7 Cs5 W2 71.9(8) 5_656 .
Cs1 Cs5 Cs7 126.0(12) . .
O15 Cs5 Cs7 98.9(9) 4_456 .
O3 Cs5 Cs7 156.3(11) 4_556 .
O10 Cs5 Cs7 44.2(8) . .
O11 Cs5 Cs7 94.7(8) . .
Cs6 Cs5 Cs7 51.5(7) 3_546 .
O15 Cs5 Cs7 108.2(9) 3_646 .
Cs5 Cs5 Cs7 58.8(7) 2_655 .
Cs7 Cs5 Cs7 47.5(12) 5_656 .
W2 Cs5 Cs7 68.3(7) . .
Cs1 Cs5 W5 100.8(9) . 3_646
O15 Cs5 W5 71.9(6) 4_456 3_646
O3 Cs5 W5 27.2(3) 4_556 3_646
O10 Cs5 W5 150.7(8) . 3_646
O11 Cs5 W5 121.6(7) . 3_646
Cs6 Cs5 W5 138.3(8) 3_546 3_646
O15 Cs5 W5 24.8(3) 3_646 3_646
Cs5 Cs5 W5 73.1(6) 2_655 3_646
Cs7 Cs5 W5 100.4(8) 5_656 3_646
W2 Cs5 W5 148.6(7) . 3_646
Cs7 Cs5 W5 129.2(9) . 3_646
O1 Cs6 O6 126.2(6) 3_556 .
O1 Cs6 O19 68.0(6) 3_556 5_667
O6 Cs6 O19 116.6(8) . 5_667
O1 Cs6 O12 58.2(5) 3_556 2_665
O6 Cs6 O12 81.2(5) . 2_665
O19 Cs6 O12 121.1(7) 5_667 2_665
O1 Cs6 Cs7 133.0(8) 3_556 3_556
O6 Cs6 Cs7 98.9(8) . 3_556
O19 Cs6 Cs7 81.3(8) 5_667 3_556
O12 Cs6 Cs7 155.2(10) 2_665 3_556
O1 Cs6 Cs5 109.4(7) 3_556 3_556
O6 Cs6 Cs5 94.9(7) . 3_556
O19 Cs6 Cs5 143.2(7) 5_667 3_556
O12 Cs6 Cs5 80.1(6) 2_665 3_556
Cs7 Cs6 Cs5 75.1(9) 3_556 3_556
O1 Cs6 O9 50.1(4) 3_556 8_666
O6 Cs6 O9 156.0(7) . 8_666
O19 Cs6 O9 85.1(6) 5_667 8_666
O12 Cs6 O9 78.5(5) 2_665 8_666
Cs7 Cs6 O9 94.2(9) 3_556 8_666
Cs5 Cs6 O9 69.1(6) 3_556 8_666
O1 Cs6 Cs1 80.8(4) 3_556 3_556
O6 Cs6 Cs1 101.7(5) . 3_556
O19 Cs6 Cs1 140.0(6) 5_667 3_556
O12 Cs6 Cs1 51.8(4) 2_665 3_556
Cs7 Cs6 Cs1 104.6(9) 3_556 3_556
Cs5 Cs6 Cs1 31.7(5) 3_556 3_556
O9 Cs6 Cs1 55.2(3) 8_666 3_556
O1 Cs6 O15 114.3(5) 3_556 2_665
O6 Cs6 O15 49.1(4) . 2_665
O19 Cs6 O15 164.8(7) 5_667 2_665
O12 Cs6 O15 56.7(4) 2_665 2_665
Cs7 Cs6 O15 104.7(8) 3_556 2_665
Cs5 Cs6 O15 51.6(6) 3_556 2_665
O9 Cs6 O15 108.0(6) 8_666 2_665
Cs1 Cs6 O15 52.8(3) 3_556 2_665
O1 Cs6 O10 93.8(6) 3_556 3_556
O6 Cs6 O10 138.1(7) . 3_556
O19 Cs6 O10 87.6(5) 5_667 3_556
O12 Cs6 O10 116.7(6) 2_665 3_556
Cs7 Cs6 O10 48.8(9) 3_556 3_556
Cs5 Cs6 O10 55.7(6) 3_556 3_556
O9 Cs6 O10 46.4(4) 8_666 3_556
Cs1 Cs6 O10 69.7(4) 3_556 3_556
O15 Cs6 O10 107.0(6) 2_665 3_556
O1 Cs6 Cs4 100.1(6) 3_556 5_667
O6 Cs6 Cs4 86.3(5) . 5_667
O19 Cs6 Cs4 35.3(6) 5_667 5_667
O12 Cs6 Cs4 137.3(7) 2_665 5_667
Cs7 Cs6 Cs4 67.0(8) 3_556 5_667
Cs5 Cs6 Cs4 141.9(7) 3_556 5_667
O9 Cs6 Cs4 117.4(5) 8_666 5_667
Cs1 Cs6 Cs4 169.5(5) 3_556 5_667
O15 Cs6 Cs4 134.0(5) 2_665 5_667
O10 Cs6 Cs4 99.7(4) 3_556 5_667
O1 Cs6 W1 21.9(3) 3_556 3_556
O6 Cs6 W1 143.5(5) . 3_556
O19 Cs6 W1 74.8(6) 5_667 3_556
O12 Cs6 W1 64.5(4) 2_665 3_556
Cs7 Cs6 W1 117.5(8) 3_556 3_556
Cs5 Cs6 W1 91.5(6) 3_556 3_556
O9 Cs6 W1 28.2(2) 8_666 3_556
Cs1 Cs6 W1 67.4(2) 3_556 3_556
O15 Cs6 W1 113.2(5) 2_665 3_556
O10 Cs6 W1 73.1(4) 3_556 3_556
Cs4 Cs6 W1 110.0(5) 5_667 3_556
O10 Cs7 O10 116.7(15) . 5_656
O10 Cs7 Cs7 63.2(16) . 5_656
O10 Cs7 Cs7 53.5(14) 5_656 5_656
O10 Cs7 Cs6 71.2(10) . 3_546
O10 Cs7 Cs6 134.6(6) 5_656 3_546
Cs7 Cs7 Cs6 114.3(15) 5_656 3_546
O10 Cs7 Cs6 71.2(10) . 8_655
O10 Cs7 Cs6 134.6(6) 5_656 8_655
Cs7 Cs7 Cs6 114.3(15) 5_656 8_655
Cs6 Cs7 Cs6 90.7(13) 3_546 8_655
O10 Cs7 O2W 166.6(19) . 3_546
O10 Cs7 O2W 76.7(14) 5_656 3_546
Cs7 Cs7 O2W 130(2) 5_656 3_546
Cs6 Cs7 O2W 99.7(11) 3_546 3_546
Cs6 Cs7 O2W 99.7(11) 8_655 3_546
O10 Cs7 Cs5 105.7(10) . 5_656
O10 Cs7 Cs5 55.1(7) 5_656 5_656
Cs7 Cs7 Cs5 70.8(10) 5_656 5_656
Cs6 Cs7 Cs5 170.3(12) 3_546 5_656
Cs6 Cs7 Cs5 79.6(5) 8_655 5_656
O2W Cs7 Cs5 81.6(10) 3_546 5_656
O10 Cs7 Cs5 105.7(10) . 2_655
O10 Cs7 Cs5 55.1(7) 5_656 2_655
Cs7 Cs7 Cs5 70.8(10) 5_656 2_655
Cs6 Cs7 Cs5 79.6(5) 3_546 2_655
Cs6 Cs7 Cs5 170.3(12) 8_655 2_655
O2W Cs7 Cs5 81.6(10) 3_546 2_655
Cs5 Cs7 Cs5 110.1(14) 5_656 2_655
O10 Cs7 Cs4 111.6(15) . 7_565
O10 Cs7 Cs4 131.7(15) 5_656 7_565
Cs7 Cs7 Cs4 175(2) 5_656 7_565
Cs6 Cs7 Cs4 62.5(8) 3_546 7_565
Cs6 Cs7 Cs4 62.5(8) 8_655 7_565
O2W Cs7 Cs4 55.0(10) 3_546 7_565
Cs5 Cs7 Cs4 111.7(9) 5_656 7_565
Cs5 Cs7 Cs4 111.7(9) 2_655 7_565
O10 Cs7 Cs5 52.8(7) . .
O10 Cs7 Cs5 94.0(9) 5_656 .
Cs7 Cs7 Cs5 61.7(10) 5_656 .
Cs6 Cs7 Cs5 53.4(6) 3_546 .
Cs6 Cs7 Cs5 119.4(14) 8_655 .
O2W Cs7 Cs5 129.8(6) 3_546 .
Cs5 Cs7 Cs5 132.5(12) 5_656 .
Cs5 Cs7 Cs5 54.7(8) 2_655 .
Cs4 Cs7 Cs5 115.6(9) 7_565 .
O10 Cs7 Cs5 52.8(7) . 6_556
O10 Cs7 Cs5 94.0(9) 5_656 6_556
Cs7 Cs7 Cs5 61.7(10) 5_656 6_556
Cs6 Cs7 Cs5 119.4(14) 3_546 6_556
Cs6 Cs7 Cs5 53.4(6) 8_655 6_556
O2W Cs7 Cs5 129.8(6) 3_546 6_556
Cs5 Cs7 Cs5 54.7(8) 5_656 6_556
Cs5 Cs7 Cs5 132.5(12) 2_655 6_556
Cs4 Cs7 Cs5 115.6(9) 7_565 6_556
Cs5 Cs7 Cs5 99.7(12) . 6_556
O10 Cs7 Cs3 113.8(14) . 3_546
O10 Cs7 Cs3 129.6(14) 5_656 3_546
Cs7 Cs7 Cs3 177(2) 5_656 3_546
Cs6 Cs7 Cs3 63.8(8) 3_546 3_546
Cs6 Cs7 Cs3 63.8(8) 8_655 3_546
O2W Cs7 Cs3 52.8(9) 3_546 3_546
Cs5 Cs7 Cs3 110.7(8) 5_656 3_546
Cs5 Cs7 Cs3 110.7(8) 2_655 3_546
Cs4 Cs7 Cs3 2.1(3) 7_565 3_546
Cs5 Cs7 Cs3 116.8(8) . 3_546
Cs5 Cs7 Cs3 116.8(8) 6_556 3_546
O1 W1 O9 101.8(7) . 6_556
O1 W1 O2 101.5(7) . .
O9 W1 O2 86.6(7) 6_556 .
O1 W1 O3 98.7(7) . .
O9 W1 O3 159.4(6) 6_556 .
O2 W1 O3 87.3(7) . .
O1 W1 O4 101.3(7) . .
O9 W1 O4 87.0(6) 6_556 .
O2 W1 O4 157.2(7) . .
O3 W1 O4 91.0(6) . .
O1 W1 O17 169.9(6) . 2_665
O9 W1 O17 86.1(5) 6_556 2_665
O2 W1 O17 85.2(6) . 2_665
O3 W1 O17 73.8(5) . 2_665
O4 W1 O17 72.5(5) . 2_665
O1 W1 Cs6 41.0(6) . 3_546
O9 W1 Cs6 60.8(5) 6_556 3_546
O2 W1 Cs6 99.5(7) . 3_546
O3 W1 Cs6 139.7(5) . 3_546
O4 W1 Cs6 96.5(5) . 3_546
O17 W1 Cs6 146.0(4) 2_665 3_546
O1 W1 Cs1 48.2(5) . 4_456
O9 W1 Cs1 149.1(4) 6_556 4_456
O2 W1 Cs1 104.8(5) . 4_456
O3 W1 Cs1 51.4(4) . 4_456
O4 W1 Cs1 91.7(4) . 4_456
O17 W1 Cs1 122.9(3) 2_665 4_456
Cs6 W1 Cs1 88.7(3) 3_546 4_456
O1 W1 Cs2 79.7(5) . 1_455
O9 W1 Cs2 134.2(4) 6_556 1_455
O2 W1 Cs2 49.2(5) . 1_455
O3 W1 Cs2 48.3(4) . 1_455
O4 W1 Cs2 138.1(4) . 1_455
O17 W1 Cs2 99.5(3) 2_665 1_455
Cs6 W1 Cs2 109.1(3) 3_546 1_455
Cs1 W1 Cs2 57.47(5) 4_456 1_455
O1 W1 Cs1 79.2(5) . .
O9 W1 Cs1 48.1(4) 6_556 .
O2 W1 Cs1 132.7(6) . .
O3 W1 Cs1 139.9(4) . .
O4 W1 Cs1 51.3(5) . .
O17 W1 Cs1 102.0(3) 2_665 .
Cs6 W1 Cs1 50.8(3) 3_546 .
Cs1 W1 Cs1 109.39(3) 4_456 .
Cs2 W1 Cs1 158.47(9) 1_455 .
O1 W1 Cs5 70.4(6) . 4_456
O9 W1 Cs5 156.3(5) 6_556 4_456
O2 W1 Cs5 116.5(6) . 4_456
O3 W1 Cs5 37.7(5) . 4_456
O4 W1 Cs5 73.3(5) . 4_456
O17 W1 Cs5 99.9(5) 2_665 4_456
Cs6 W1 Cs5 107.7(4) 3_546 4_456
Cs1 W1 Cs5 25.4(3) 4_456 4_456
Cs2 W1 Cs5 67.7(3) 1_455 4_456
Cs1 W1 Cs5 108.2(3) . 4_456
O10 W2 O9 101.4(7) . 6_556
O10 W2 O9 101.4(7) . .
O9 W2 O9 86.7(8) 6_556 .
O10 W2 O11 99.6(7) . 6_556
O9 W2 O11 159.0(6) 6_556 6_556
O9 W2 O11 87.8(6) . 6_556
O10 W2 O11 99.6(7) . .
O9 W2 O11 87.8(6) 6_556 .
O9 W2 O11 159.0(6) . .
O11 W2 O11 90.0(9) 6_556 .
O10 W2 O18 169.6(9) . 5_666
O9 W2 O18 86.2(5) 6_556 5_666
O9 W2 O18 86.2(5) . 5_666
O11 W2 O18 73.2(5) 6_556 5_666
O11 W2 O18 73.2(5) . 5_666
O10 W2 Cs5 52.9(4) . 6_556
O9 W2 Cs5 141.3(5) 6_556 6_556
O9 W2 Cs5 73.4(5) . 6_556
O11 W2 Cs5 54.9(6) 6_556 6_556
O11 W2 Cs5 121.6(6) . 6_556
O18 W2 Cs5 124.0(4) 5_666 6_556
O10 W2 Cs5 52.9(4) . .
O9 W2 Cs5 73.4(5) 6_556 .
O9 W2 Cs5 141.3(5) . .
O11 W2 Cs5 121.6(6) 6_556 .
O11 W2 Cs5 54.9(6) . .
O18 W2 Cs5 124.0(4) 5_666 .
Cs5 W2 Cs5 101.8(7) 6_556 .
O10 W2 Cs1 77.09(5) . 6_556
O9 W2 Cs1 135.3(4) 6_556 6_556
O9 W2 Cs1 51.2(4) . 6_556
O11 W2 Cs1 49.4(4) 6_556 6_556
O11 W2 Cs1 136.8(5) . 6_556
O18 W2 Cs1 102.72(5) 5_666 6_556
Cs5 W2 Cs1 27.0(4) 6_556 6_556
Cs5 W2 Cs1 128.5(4) . 6_556
O10 W2 Cs1 77.09(5) . .
O9 W2 Cs1 51.2(4) 6_556 .
O9 W2 Cs1 135.3(4) . .
O11 W2 Cs1 136.8(5) 6_556 .
O11 W2 Cs1 49.4(4) . .
O18 W2 Cs1 102.72(5) 5_666 .
Cs5 W2 Cs1 128.5(4) 6_556 .
Cs5 W2 Cs1 27.0(4) . .
Cs1 W2 Cs1 154.17(10) 6_556 .
O10 W2 Cs6 51.5(6) . 8_655
O9 W2 Cs6 94.9(5) 6_556 8_655
O9 W2 Cs6 49.9(4) . 8_655
O11 W2 Cs6 97.1(5) 6_556 8_655
O11 W2 Cs6 150.9(5) . 8_655
O18 W2 Cs6 135.8(3) 5_666 8_655
Cs5 W2 Cs6 47.0(4) 6_556 8_655
Cs5 W2 Cs6 98.1(4) . 8_655
Cs1 W2 Cs6 48.8(2) 6_556 8_655
Cs1 W2 Cs6 112.1(2) . 8_655
O10 W2 Cs6 51.5(6) . 3_546
O9 W2 Cs6 49.9(4) 6_556 3_546
O9 W2 Cs6 94.9(5) . 3_546
O11 W2 Cs6 150.9(5) 6_556 3_546
O11 W2 Cs6 97.1(5) . 3_546
O18 W2 Cs6 135.8(3) 5_666 3_546
Cs5 W2 Cs6 98.1(4) 6_556 3_546
Cs5 W2 Cs6 47.0(4) . 3_546
Cs1 W2 Cs6 112.1(2) 6_556 3_546
Cs1 W2 Cs6 48.8(2) . 3_546
Cs6 W2 Cs6 64.1(4) 8_655 3_546
O12 W3 O8 101.9(7) . .
O12 W3 O13 98.4(7) . .
O8 W3 O13 159.7(6) . .
O12 W3 O11 98.1(7) . .
O8 W3 O11 89.1(6) . .
O13 W3 O11 88.1(8) . .
O12 W3 O14 101.2(7) . .
O8 W3 O14 89.4(5) . .
O13 W3 O14 86.6(8) . .
O11 W3 O14 160.4(6) . .
O12 W3 O18 169.8(7) . 5_666
O8 W3 O18 86.0(5) . 5_666
O13 W3 O18 73.9(6) . 5_666
O11 W3 O18 75.2(6) . 5_666
O14 W3 O18 85.2(6) . 5_666
O12 W3 Cs6 44.4(6) . 2_665
O8 W3 Cs6 66.7(5) . 2_665
O13 W3 Cs6 130.7(6) . 2_665
O11 W3 Cs6 122.1(5) . 2_665
O14 W3 Cs6 74.8(4) . 2_665
O18 W3 Cs6 145.8(5) 5_666 2_665
O12 W3 Cs1 81.4(5) . .
O8 W3 Cs1 54.2(4) . .
O13 W3 Cs1 130.2(7) . .
O11 W3 Cs1 43.5(5) . .
O14 W3 Cs1 142.8(4) . .
O18 W3 Cs1 98.3(4) 5_666 .
Cs6 W3 Cs1 82.5(2) 2_665 .
O12 W3 Cs2 67.2(5) . .
O8 W3 Cs2 152.5(4) . .
O13 W3 Cs2 40.6(5) . .
O11 W3 Cs2 116.8(5) . .
O14 W3 Cs2 69.3(4) . .
O18 W3 Cs2 108.5(3) 5_666 .
Cs6 W3 Cs2 90.2(3) 2_665 .
Cs1 W3 Cs2 140.79(8) . .
O5 W4 O4 99.4(7) . .
O5 W4 O8 100.7(7) . .
O4 W4 O8 89.0(6) . .
O5 W4 O7 100.7(8) . .
O4 W4 O7 159.9(7) . .
O8 W4 O7 89.0(4) . .
O5 W4 O6 99.2(7) . .
O4 W4 O6 88.0(6) . .
O8 W4 O6 160.2(5) . .
O7 W4 O6 87.1(4) . .
O5 W4 O17 170.4(6) . 2_665
O4 W4 O17 74.0(6) . 2_665
O8 W4 O17 86.5(5) . 2_665
O7 W4 O17 85.8(6) . 2_665
O6 W4 O17 73.9(5) . 2_665
O5 W4 Cs1 82.1(6) . .
O4 W4 Cs1 45.7(4) . .
O8 W4 Cs1 51.5(4) . .
O7 W4 Cs1 139.79(11) . .
O6 W4 Cs1 132.5(4) . .
O17 W4 Cs1 97.6(4) 2_665 .
O5 W4 Cs6 71.3(6) . .
O4 W4 Cs6 107.5(5) . .
O8 W4 Cs6 162.5(4) . .
O7 W4 Cs6 77.6(3) . .
O6 W4 Cs6 31.9(4) . .
O17 W4 Cs6 103.5(4) 2_665 .
Cs1 W4 Cs6 138.59(18) . .
O15 W5 O14 100.2(6) . .
O15 W5 O16 101.0(7) . .
O14 W5 O16 88.4(7) . .
O15 W5 O6 99.1(7) . 2_665
O14 W5 O6 87.1(6) . 2_665
O16 W5 O6 159.9(6) . 2_665
O15 W5 O3 100.2(6) . 2_665
O14 W5 O3 159.6(6) . 2_665
O16 W5 O3 89.0(7) . 2_665
O6 W5 O3 88.5(6) 2_665 2_665
O15 W5 O17 172.2(6) . .
O14 W5 O17 84.4(5) . .
O16 W5 O17 85.4(6) . .
O6 W5 O17 74.8(5) 2_665 .
O3 W5 O17 75.2(5) 2_665 .
O15 W5 Cs2 47.9(5) . .
O14 W5 Cs2 80.0(4) . .
O16 W5 Cs2 57.4(5) . .
O6 W5 Cs2 140.3(4) 2_665 .
O3 W5 Cs2 115.2(4) 2_665 .
O17 W5 Cs2 139.7(3) . .
O15 W5 Cs5 61.2(6) . 3_656
O14 W5 Cs5 146.1(5) . 3_656
O16 W5 Cs5 121.4(6) . 3_656
O6 W5 Cs5 70.0(5) 2_665 3_656
O3 W5 Cs5 48.0(6) 2_665 3_656
O17 W5 Cs5 111.6(5) . 3_656
Cs2 W5 Cs5 101.7(4) . 3_656
O15 W5 Cs6 60.1(6) . 2_665
O14 W5 Cs6 78.7(4) . 2_665
O16 W5 Cs6 154.0(6) . 2_665
O6 W5 Cs6 42.7(5) 2_665 2_665
O3 W5 Cs6 110.8(5) 2_665 2_665
O17 W5 Cs6 115.3(4) . 2_665
Cs2 W5 Cs6 97.7(2) . 2_665
Cs5 W5 Cs6 67.6(4) 3_656 2_665
O15 W5 Cs2 82.0(5) . 5_766
O14 W5 Cs2 139.1(4) . 5_766
O16 W5 Cs2 51.6(5) . 5_766
O6 W5 Cs2 133.3(4) 2_665 5_766
O3 W5 Cs2 46.2(4) 2_665 5_766
O17 W5 Cs2 98.7(3) . 5_766
Cs2 W5 Cs2 71.48(15) . 5_766
Cs5 W5 Cs2 70.2(4) 3_656 5_766
Cs6 W5 Cs2 132.9(3) 2_665 5_766

loop_
_geom_bond_atom_site_label_1
_geom_bond_atom_site_label_2
_geom_bond_distance
_geom_bond_site_symmetry_2
O1 W1 1.693(14) .
O1 Cs6 2.98(2) 3_546
O1 Cs1 3.191(16) 4_456
O19 O1W 1.07(3) .
O19 Cs4 2.20(3) .
O19 Cs3 2.57(3) .
O19 Cs4 3.08(3) 5_667
O19 Cs6 3.19(2) 5_667
O19 Cs6 3.19(2) 2_665
O2 W1 1.911(5) 6_556
O2 W1 1.911(5) .
O2 Cs2 3.240(19) 1_455
O3 W1 1.912(14) .
O3 W5 1.942(14) 2_665
O3 Cs5 3.15(3) 4_456
O3 Cs2 3.209(14) 1_455
O3 Cs1 3.234(13) 4_456
O4 W4 1.899(15) .
O4 W1 1.924(14) .
O4 Cs1 3.381(15) .
O5 W4 1.726(14) .
O5 Cs3 3.107(15) .
O5 Cs4 3.127(19) 5_667
O5 Cs4 3.262(19) .
O6 W5 1.939(14) 2_665
O6 W4 1.951(14) .
O6 Cs6 3.005(18) .
O7 W4 1.904(6) 2_665
O7 W4 1.904(6) .
O8 W4 1.900(14) .
O8 W3 1.919(13) .
O8 Cs1 3.566(13) .
O9 W2 1.898(13) .
O9 W1 1.910(13) 6_556
O9 Cs1 3.283(13) 6_556
O9 Cs6 3.530(19) 8_655
O10 W2 1.74(2) .
O10 Cs7 2.87(5) .
O10 Cs7 3.19(5) 5_656
O10 Cs5 3.28(3) 6_556
O10 Cs5 3.28(3) .
O10 Cs6 3.62(2) 8_655
O10 Cs6 3.62(2) 3_546
O11 W3 1.929(15) .
O11 W2 1.939(14) .
O11 Cs1 3.217(15) .
O11 Cs5 3.32(3) .
O12 W3 1.734(14) .
O12 Cs1 2.984(14) 4_556
O12 Cs6 3.25(2) 2_665
O13 W3 1.926(9) 6_556
O13 W3 1.926(9) .
O13 Cs2 3.208(18) .
O14 W5 1.900(13) .
O14 W3 1.932(14) .
O15 W5 1.727(14) .
O15 Cs5 3.05(3) 4_556
O15 Cs2 3.148(17) .
O15 Cs1 3.177(15) 4_556
O15 Cs6 3.59(2) 2_665
O15 Cs5 3.60(3) 3_656
O16 W5 1.922(4) .
O16 W5 1.922(4) 6_556
O16 Cs2 3.388(19) 5_766
O16 Cs2 3.407(18) .
O17 Sb1 2.006(12) .
O17 W5 2.244(13) .
O17 W4 2.274(12) 2_665
O17 W1 2.323(13) 2_665
O18 Sb1 1.994(18) .
O18 W3 2.260(11) 5_666
O18 W3 2.260(11) 2_665
O18 W2 2.337(19) 5_666
O1W Cs4 2.96(4) .
O1W Cs3 3.11(3) .
O1W Cs4 3.42(3) 5_667
O2W Cs7 3.35(6) 3_556
O2W Cs4 3.41(4) 5_667
O2W Cs3 3.77(4) .
Sb1 Sb1 2.188(6) 5_666
Cs1 Cs5 1.91(3) .
Cs1 Cs6 3.551(19) 3_546
Cs1 Cs2 3.946(3) 7_566
Cs1 W1 4.060(2) 4_556
Cs2 W5 4.032(5) .
Cs3 Cs4 0.746(18) .
Cs3 Cs4 0.746(18) 5_667
Cs4 Cs4 1.49(4) 5_667
Cs4 Cs6 3.81(2) 5_667
Cs5 Cs6 3.39(3) 3_546
Cs5 Cs5 3.64(5) 2_655
Cs5 Cs7 3.81(4) 5_656
Cs5 W2 4.03(3) .
Cs5 Cs7 4.09(4) .
Cs5 W5 4.10(2) 3_646
Cs6 Cs7 3.31(4) 3_556
Cs6 W1 4.042(12) 3_556
Cs7 Cs7 3.19(9) 5_656
